data_2300284
loop_
_publ_author_name
'Kremenovi\'c, Aleksandar'
'Anti\'c, Bratislav'
'Vu\<cini\'c-Vasi\'c, Milica'
'Colomban, Philippe'
'Jovaleki\'c, \<Cedomir'
'Bibi\'c, Nata\<sa'
'Kahlenberg, Volker'
'Leoni, Matteo'

_publ_section_title
;
 Temperature-induced structure and microstructure evolution of
 nanostructured Ni~0.9~Zn~0.1~O
;
_journal_coeditor_code CG5128
_journal_issue 4
_journal_name_full 'Journal of Applied Crystallography'
_journal_page_first 699
_journal_page_last 709
_journal_paper_doi 10.1107/S0021889810019163
_journal_volume 43
_journal_year 2010
_chemical_absolute_configuration unk
_chemical_formula_moiety 'O Ni0.9 Zn0.1'
_chemical_formula_sum 'Ni0.9 O Zn0.1'
_chemical_formula_weight 75.36
_chemical_name_common 'nickel zinc oxide'
_chemical_name_systematic
;
?
;
_space_group_IT_number 225
_symmetry_cell_setting cubic
_symmetry_Int_Tables_number 225
_symmetry_space_group_name_Hall '-F 4 2 3'
_symmetry_space_group_name_H-M 'F m -3 m'
_cell_angle_alpha 90.00000
_cell_angle_beta 90.00000
_cell_angle_gamma 90.00000
_cell_formula_units_Z 4
_cell_length_a 4.18564(4)
_cell_length_b 4.18564(4)
_cell_length_c 4.18564(4)
_cell_measurement_temperature 293
_cell_volume 73.3307(12)
_computing_structure_refinement FULLPROF
_diffrn_ambient_temperature 293
_diffrn_measurement_device_type 'STOE Stadi MP transmission'
_diffrn_radiation_probe x-ray
_diffrn_radiation_type 'Cu K\a~1~'
_diffrn_radiation_wavelength 1.54056
_diffrn_source 'sealed X-ray tube'
_diffrn_source_type 'STOE STADI MP'
_pd_char_colour grey
_pd_instr_location
;
?
;
_pd_meas_2theta_range_inc 0.025005
_pd_meas_2theta_range_max 129.97501
_pd_meas_2theta_range_min 3.15000
_pd_meas_number_of_points 5074
_pd_proc_2theta_range_inc 0.025005
_pd_proc_2theta_range_max 129.9750
_pd_proc_2theta_range_min 3.1500
_pd_proc_ls_pref_orient_corr
;
?
;
_pd_proc_ls_prof_R_factor 4.1158
_pd_proc_ls_prof_wR_expected 2.8515
_pd_proc_ls_prof_wR_factor 5.5651
_pd_proc_wavelength 1.540530
_pd_spec_mounting
;
?
;
_refine_ls_number_parameters 21
_refine_ls_number_reflns 9
_refine_ls_number_restraints 0
_refine_ls_R_I_factor 3.5639
_refine_ls_shift/su_max 0.05
_cod_data_source_file cg5128.cif
_cod_data_source_block NiZnO_Fd-3m_25
_cod_depositor_comments
;
The following automatic conversions were performed:
'_symmetry_cell_setting' value 'Cubic' changed to 'cubic' according to
'/home/saulius/struct/CIF-dictionaries/cif_core.dic' dictionary named
'cif_core.dic' version 2.4.1 from 2010-06-29.

Automatic conversion script
Id: cif_fix_enum 1527 2010-12-29 10:47:43Z saulius 
;
_cod_original_cell_volume 73.3304(12)
_cod_database_code 2300284
_pd_proc_ls_prof_cr_factor 18.1718
_pd_proc_ls_prof_cwr_factor 14.4293
_pd_proc_ls_prof_cwr_expected 7.3935
_pd_proc_ls_prof_chi2 3.8088
_pd_proc_ls_prof_echi2 4.4529

loop_
_symmetry_equiv_pos_as_xyz
x,y,z
x,-y,-z
-x,y,-z
-x,-y,z
y,z,x
-y,-z,x
y,-z,-x
-y,z,-x
z,x,y
-z,x,-y
-z,-x,y
z,-x,-y
y,x,z
-y,x,-z
y,-x,-z
-y,-x,z
z,y,x
-z,-y,x
-z,y,-x
z,-y,-x
x,z,y
x,-z,-y
-x,-z,y
-x,z,-y
-x,-y,-z
-x,y,z
x,-y,z
x,y,-z
-y,-z,-x
y,z,-x
-y,z,x
y,-z,x
-z,-x,-y
z,-x,y
z,x,-y
-z,x,y
-y,-x,-z
y,-x,z
-y,x,z
y,x,-z
-z,-y,-x
z,y,-x
z,-y,x
-z,y,x
-x,-z,-y
-x,z,y
x,z,-y
x,-z,y
x+1/2,y+1/2,z
x+1/2,-y+1/2,-z
-x+1/2,y+1/2,-z
-x+1/2,-y+1/2,z
y+1/2,z+1/2,x
-y+1/2,-z+1/2,x
y+1/2,-z+1/2,-x
-y+1/2,z+1/2,-x
z+1/2,x+1/2,y
-z+1/2,x+1/2,-y
-z+1/2,-x+1/2,y
z+1/2,-x+1/2,-y
y+1/2,x+1/2,z
-y+1/2,x+1/2,-z
y+1/2,-x+1/2,-z
-y+1/2,-x+1/2,z
z+1/2,y+1/2,x
-z+1/2,-y+1/2,x
-z+1/2,y+1/2,-x
z+1/2,-y+1/2,-x
x+1/2,z+1/2,y
x+1/2,-z+1/2,-y
-x+1/2,-z+1/2,y
-x+1/2,z+1/2,-y
-x+1/2,-y+1/2,-z
-x+1/2,y+1/2,z
x+1/2,-y+1/2,z
x+1/2,y+1/2,-z
-y+1/2,-z+1/2,-x
y+1/2,z+1/2,-x
-y+1/2,z+1/2,x
y+1/2,-z+1/2,x
-z+1/2,-x+1/2,-y
z+1/2,-x+1/2,y
z+1/2,x+1/2,-y
-z+1/2,x+1/2,y
-y+1/2,-x+1/2,-z
y+1/2,-x+1/2,z
-y+1/2,x+1/2,z
y+1/2,x+1/2,-z
-z+1/2,-y+1/2,-x
z+1/2,y+1/2,-x
z+1/2,-y+1/2,x
-z+1/2,y+1/2,x
-x+1/2,-z+1/2,-y
-x+1/2,z+1/2,y
x+1/2,z+1/2,-y
x+1/2,-z+1/2,y
x+1/2,y,z+1/2
x+1/2,-y,-z+1/2
-x+1/2,y,-z+1/2
-x+1/2,-y,z+1/2
y+1/2,z,x+1/2
-y+1/2,-z,x+1/2
y+1/2,-z,-x+1/2
-y+1/2,z,-x+1/2
z+1/2,x,y+1/2
-z+1/2,x,-y+1/2
-z+1/2,-x,y+1/2
z+1/2,-x,-y+1/2
y+1/2,x,z+1/2
-y+1/2,x,-z+1/2
y+1/2,-x,-z+1/2
-y+1/2,-x,z+1/2
z+1/2,y,x+1/2
-z+1/2,-y,x+1/2
-z+1/2,y,-x+1/2
z+1/2,-y,-x+1/2
x+1/2,z,y+1/2
x+1/2,-z,-y+1/2
-x+1/2,-z,y+1/2
-x+1/2,z,-y+1/2
-x+1/2,-y,-z+1/2
-x+1/2,y,z+1/2
x+1/2,-y,z+1/2
x+1/2,y,-z+1/2
-y+1/2,-z,-x+1/2
y+1/2,z,-x+1/2
-y+1/2,z,x+1/2
y+1/2,-z,x+1/2
-z+1/2,-x,-y+1/2
z+1/2,-x,y+1/2
z+1/2,x,-y+1/2
-z+1/2,x,y+1/2
-y+1/2,-x,-z+1/2
y+1/2,-x,z+1/2
-y+1/2,x,z+1/2
y+1/2,x,-z+1/2
-z+1/2,-y,-x+1/2
z+1/2,y,-x+1/2
z+1/2,-y,x+1/2
-z+1/2,y,x+1/2
-x+1/2,-z,-y+1/2
-x+1/2,z,y+1/2
x+1/2,z,-y+1/2
x+1/2,-z,y+1/2
x,y+1/2,z+1/2
x,-y+1/2,-z+1/2
-x,y+1/2,-z+1/2
-x,-y+1/2,z+1/2
y,z+1/2,x+1/2
-y,-z+1/2,x+1/2
y,-z+1/2,-x+1/2
-y,z+1/2,-x+1/2
z,x+1/2,y+1/2
-z,x+1/2,-y+1/2
-z,-x+1/2,y+1/2
z,-x+1/2,-y+1/2
y,x+1/2,z+1/2
-y,x+1/2,-z+1/2
y,-x+1/2,-z+1/2
-y,-x+1/2,z+1/2
z,y+1/2,x+1/2
-z,-y+1/2,x+1/2
-z,y+1/2,-x+1/2
z,-y+1/2,-x+1/2
x,z+1/2,y+1/2
x,-z+1/2,-y+1/2
-x,-z+1/2,y+1/2
-x,z+1/2,-y+1/2
-x,-y+1/2,-z+1/2
-x,y+1/2,z+1/2
x,-y+1/2,z+1/2
x,y+1/2,-z+1/2
-y,-z+1/2,-x+1/2
y,z+1/2,-x+1/2
-y,z+1/2,x+1/2
y,-z+1/2,x+1/2
-z,-x+1/2,-y+1/2
z,-x+1/2,y+1/2
z,x+1/2,-y+1/2
-z,x+1/2,y+1/2
-y,-x+1/2,-z+1/2
y,-x+1/2,z+1/2
-y,x+1/2,z+1/2
y,x+1/2,-z+1/2
-z,-y+1/2,-x+1/2
z,y+1/2,-x+1/2
z,-y+1/2,x+1/2
-z,y+1/2,x+1/2
-x,-z+1/2,-y+1/2
-x,z+1/2,y+1/2
x,z+1/2,-y+1/2
x,-z+1/2,y+1/2

loop_
_atom_site_label
_atom_site_fract_x
_atom_site_fract_y
_atom_site_fract_z
_atom_site_U_iso_or_equiv
_atom_site_occupancy
_atom_site_adp_type
_atom_site_type_symbol
Ni1 0.00000 0.00000 0.00000 0.0189(3) 0.90000 Uiso Ni
Zn1 0.00000 0.00000 0.00000 0.0189(3) 0.10000 Uiso Zn
O1 0.50000 0.50000 0.50000 0.0189(3) 1.00000 Uiso O

loop_
_atom_type_symbol
_atom_type_scat_Cromer_Mann_a1
_atom_type_scat_Cromer_Mann_b1
_atom_type_scat_Cromer_Mann_a2
_atom_type_scat_Cromer_Mann_b2
_atom_type_scat_Cromer_Mann_a3
_atom_type_scat_Cromer_Mann_b3
_atom_type_scat_Cromer_Mann_a4
_atom_type_scat_Cromer_Mann_b4
_atom_type_scat_Cromer_Mann_c
_atom_type_scat_dispersion_real
_atom_type_scat_dispersion_imag
_atom_type_scat_source
ni 12.83760 3.87850 7.29200 0.25650 4.44380 12.17630 2.38000 66.34210 1.03410 -2.95600 0.50900 International_Tables_for_Crystallography_Vol.C(1991)_Tables_6.1.1.4_and_6.1.1.5
zn 14.07430 3.26550 7.03180 0.23330 5.16250 10.31630 2.41000 58.70970 1.30410 -1.61200 0.67800 International_Tables_for_Crystallography_Vol.C(1991)_Tables_6.1.1.4_and_6.1.1.5
o 3.04850 13.27710 2.28680 5.70110 1.54630 0.32390 0.86700 32.90890 0.25080 0.04700 0.03200 International_Tables_for_Crystallography_Vol.C(1991)_Tables_6.1.1.4_and_6.1.1.5

loop_
_geom_bond_atom_site_label_1
_geom_bond_atom_site_label_2
_geom_bond_distance
_geom_bond_site_symmetry_2
_geom_bond_publ_flag
Ni1 O1 2.092818(5) 49_444 ?
Ni1 O1 2.092818(5) 49_445 ?
Ni1 O1 2.092818(5) 97_444 ?
Ni1 O1 2.092818(5) 97_454 ?
Ni1 O1 2.092818(5) 145_444 ?
Ni1 O1 2.092818(5) 145_544 ?
Zn1 O1 2.092818(5) 49_444 ?
Zn1 O1 2.092818(5) 49_445 ?
Zn1 O1 2.092818(5) 97_444 ?
Zn1 O1 2.092818(5) 97_454 ?
Zn1 O1 2.092818(5) 145_444 ?
Zn1 O1 2.092818(5) 145_544 ?
O1 Ni1 2.092818(5) 49_555 ?
O1 Ni1 2.092818(5) 49_556 ?
O1 Ni1 2.092818(5) 97_555 ?
O1 Ni1 2.092818(5) 97_565 ?
O1 Ni1 2.092818(5) 145_555 ?
O1 Ni1 2.092818(5) 145_655 ?
O1 Zn1 2.092818(5) 49_555 ?
O1 Zn1 2.092818(5) 49_556 ?
O1 Zn1 2.092818(5) 97_555 ?
O1 Zn1 2.092818(5) 97_565 ?
O1 Zn1 2.092818(5) 145_555 ?
O1 Zn1 2.092818(5) 145_655 ?
